data_4073895
loop_
_publ_author_name
'Althaus, Martin'
'Becker, Claus'
'Togni, Antonio'
'Mezzetti, Antonio'

_publ_section_title
;
 Ruthenium-Catalyzed Asymmetric Electrophilic Fluorination of
 1,3-Dicarbonyl Compounds
;
_journal_issue 24
_journal_name_full Organometallics
_journal_page_first 5902
_journal_paper_doi 10.1021/om700714u
_journal_volume 26
_journal_year 2007
_chemical_absolute_configuration rm
_chemical_formula_moiety 'C20 H29 F O6'
_chemical_formula_sum 'C20 H29 F O6'
_chemical_formula_weight 384.43
_chemical_melting_point ?
_chemical_name_common fluoroester
_space_group_IT_number 19
_symmetry_cell_setting orthorhombic
_symmetry_Int_Tables_number 19
_symmetry_space_group_name_Hall 'P 2ac 2ab'
_symmetry_space_group_name_H-M 'P 21 21 21'
_atom_sites_solution_hydrogens geom
_atom_sites_solution_primary direct
_atom_sites_solution_secondary difmap
_audit_creation_method SHELXL-97
_cell_angle_alpha 90.00
_cell_angle_beta 90.00
_cell_angle_gamma 90.00
_cell_formula_units_Z 4
_cell_length_a 6.4686(11)
_cell_length_b 13.640(2)
_cell_length_c 23.973(4)
_cell_measurement_reflns_used 6702
_cell_measurement_temperature 293(2)
_cell_measurement_theta_max 25.2415
_cell_measurement_theta_min 2.2595
_cell_volume 2115.2(6)
_computing_cell_refinement 'Bruker SMART'
_computing_data_collection 'Bruker SMART'
_computing_data_reduction 'Bruker SAINT'
_computing_molecular_graphics 'Bruker SHELXTL'
_computing_publication_material 'Bruker SHELXTL'
_computing_structure_refinement 'SHELXL-97 (Sheldrick, 1997)'
_computing_structure_solution 'SHELXS-97 (Sheldrick, 1990)'
_diffrn_ambient_temperature 293(2)
_diffrn_measured_fraction_theta_full 1.000
_diffrn_measured_fraction_theta_max 1.000
_diffrn_measurement_device_type 'BRUKER APEX'
_diffrn_measurement_method '\w scans'
_diffrn_radiation_monochromator graphite
_diffrn_radiation_probe x-ray
_diffrn_radiation_type MoK\a
_diffrn_radiation_wavelength 0.71073
_diffrn_reflns_av_R_equivalents 0.0196
_diffrn_reflns_av_sigmaI/netI 0.0186
_diffrn_reflns_limit_h_max 7
_diffrn_reflns_limit_h_min -7
_diffrn_reflns_limit_k_max 16
_diffrn_reflns_limit_k_min -15
_diffrn_reflns_limit_l_max 28
_diffrn_reflns_limit_l_min -23
_diffrn_reflns_number 10879
_diffrn_reflns_theta_full 24.71
_diffrn_reflns_theta_max 24.71
_diffrn_reflns_theta_min 1.70
_diffrn_source 'fine-focus sealed tube'
_diffrn_source_type MoK\a
_exptl_absorpt_coefficient_mu 0.094
_exptl_absorpt_correction_T_max 0.9689
_exptl_absorpt_correction_T_min 0.9272
_exptl_absorpt_correction_type empirical
_exptl_absorpt_process_details SADABS
_exptl_crystal_colour colorless
_exptl_crystal_density_diffrn 1.207
_exptl_crystal_density_meas ?
_exptl_crystal_density_method 'not measured'
_exptl_crystal_description prism
_exptl_crystal_F_000 824
_exptl_crystal_size_max 0.82
_exptl_crystal_size_mid 0.41
_exptl_crystal_size_min 0.34
_refine_diff_density_max 0.150
_refine_diff_density_min -0.140
_refine_diff_density_rms 0.033
_refine_ls_abs_structure_details 'Flack H D (1983), Acta Cryst. A39, 876-881'
_refine_ls_abs_structure_Flack 0.2(9)
_refine_ls_extinction_method none
_refine_ls_goodness_of_fit_ref 1.036
_refine_ls_hydrogen_treatment riding
_refine_ls_matrix_type full
_refine_ls_number_parameters 250
_refine_ls_number_reflns 3603
_refine_ls_number_restraints 0
_refine_ls_restrained_S_all 1.036
_refine_ls_R_factor_all 0.0459
_refine_ls_R_factor_gt 0.0394
_refine_ls_shift/su_max 0.001
_refine_ls_shift/su_mean 0.000
_refine_ls_structure_factor_coef Fsqd
_refine_ls_weighting_details 'calc w=1/[\s^2^(Fo^2^)+(0.0615P)^2^+0.3020P] where P=(Fo^2^+2Fc^2^)/3'
_refine_ls_weighting_scheme calc
_refine_ls_wR_factor_gt 0.1047
_refine_ls_wR_factor_ref 0.1101
_reflns_number_gt 3184
_reflns_number_total 3603
_reflns_threshold_expression >2sigma(I)
_cod_data_source_file om700714u-file001.cif
_cod_data_source_block fluoroester
_cod_depositor_comments
;
The following automatic conversions were performed:

'_chemical_melting_point' value 'not measured' was changed to '?' -
the value is undefined or not given.

Automatic conversion script
Id: cif_fix_values 1715 2011-07-08 13:25:40Z adriana 

The following automatic conversions were performed:

'_exptl_crystal_density_meas' value 'not measured' was changed to '?'
- the value is perceived as not measured.

Automatic conversion script
Id: cif_fix_values 3008 2015-01-20 13:52:24Z robertas 
;
_cod_original_cell_volume 2115.1(6)
_cod_database_code 4073895

loop_
_symmetry_equiv_pos_as_xyz
'x, y, z'
'-x+1/2, -y, z+1/2'
'-x, y+1/2, -z+1/2'
'x+1/2, -y+1/2, -z'

loop_
_atom_site_label
_atom_site_type_symbol
_atom_site_fract_x
_atom_site_fract_y
_atom_site_fract_z
_atom_site_U_iso_or_equiv
_atom_site_adp_type
_atom_site_occupancy
_atom_site_symmetry_multiplicity
_atom_site_calc_flag
_atom_site_refinement_flags
F1 F 0.9004(2) 0.34689(10) 1.01233(5) 0.0832(4) Uani 1 1 d .
O1 O 0.6969(2) 0.50990(11) 1.02781(6) 0.0662(4) Uani 1 1 d .
O2 O 0.4502(3) 0.44832(15) 0.97309(8) 0.0916(6) Uani 1 1 d .
O3 O 0.83992(19) 0.50208(9) 0.89497(6) 0.0533(3) Uani 1 1 d .
O4 O 1.1043(2) 0.60481(13) 0.88525(8) 0.0889(6) Uani 1 1 d .
O5 O 0.9000(3) 0.71958(10) 0.81470(6) 0.0636(4) Uani 1 1 d .
O6 O 0.8572(4) 0.81863(14) 0.74118(8) 0.1153(8) Uani 1 1 d .
C1 C 0.9599(3) 0.43968(13) 0.93254(8) 0.0472(4) Uani 1 1 d .
H1 H 1.0546 0.4774 0.9562 0.057 Uiso 1 1 calc R
C2 C 1.0683(3) 0.35975(16) 0.90065(10) 0.0651(6) Uani 1 1 d .
H2A H 1.1137 0.3837 0.8646 0.078 Uiso 1 1 calc R
H2B H 1.1879 0.3366 0.9212 0.078 Uiso 1 1 calc R
C3 C 0.9138(5) 0.2790(2) 0.89364(14) 0.0944(9) Uani 1 1 d .
H3A H 0.9729 0.2171 0.9057 0.113 Uiso 1 1 calc R
H3B H 0.8747 0.2730 0.8547 0.113 Uiso 1 1 calc R
C4 C 0.7276(4) 0.30341(16) 0.92847(11) 0.0745(7) Uani 1 1 d .
H4A H 0.6843 0.2469 0.9501 0.089 Uiso 1 1 calc R
H4B H 0.6135 0.3241 0.9050 0.089 Uiso 1 1 calc R
C5 C 0.7951(3) 0.38577(14) 0.96636(8) 0.0514(4) Uani 1 1 d .
C6 C 0.6243(3) 0.45060(15) 0.98908(8) 0.0536(5) Uani 1 1 d .
C7 C 0.5666(4) 0.58127(16) 1.05810(9) 0.0665(6) Uani 1 1 d .
C8 C 0.4777(6) 0.6555(2) 1.01824(12) 0.1001(10) Uani 1 1 d .
H8A H 0.5871 0.6839 0.9965 0.150 Uiso 1 1 calc R
H8B H 0.4085 0.7061 1.0389 0.150 Uiso 1 1 calc R
H8C H 0.3807 0.6238 0.9938 0.150 Uiso 1 1 calc R
C9 C 0.7193(6) 0.6270(2) 1.09791(13) 0.1073(11) Uani 1 1 d .
H9A H 0.7839 0.5766 1.1197 0.161 Uiso 1 1 calc R
H9B H 0.6484 0.6718 1.1222 0.161 Uiso 1 1 calc R
H9C H 0.8228 0.6619 1.0771 0.161 Uiso 1 1 calc R
C10 C 0.3970(6) 0.5278(2) 1.08958(12) 0.1009(9) Uani 1 1 d .
H10A H 0.2974 0.5027 1.0636 0.151 Uiso 1 1 calc R
H10B H 0.3303 0.5724 1.1148 0.151 Uiso 1 1 calc R
H10C H 0.4561 0.4745 1.1103 0.151 Uiso 1 1 calc R
C11 C 0.9318(3) 0.58067(13) 0.87409(8) 0.0480(4) Uani 1 1 d .
C12 C 0.7909(3) 0.63234(13) 0.83417(8) 0.0472(4) Uani 1 1 d .
C13 C 0.8024(4) 0.74690(16) 0.76658(9) 0.0693(6) Uani 1 1 d .
C14 C 0.6326(3) 0.67568(17) 0.75616(8) 0.0616(5) Uani 1 1 d .
C15 C 0.5499(5) 0.6783(2) 0.69667(10) 0.0940(9) Uani 1 1 d .
H15A H 0.5057 0.7437 0.6878 0.141 Uiso 1 1 calc R
H15B H 0.4348 0.6342 0.6934 0.141 Uiso 1 1 calc R
H15C H 0.6569 0.6587 0.6713 0.141 Uiso 1 1 calc R
C16 C 0.4755(4) 0.7033(2) 0.80278(11) 0.0867(8) Uani 1 1 d .
H16A H 0.4481 0.7732 0.8029 0.104 Uiso 1 1 calc R
H16B H 0.3461 0.6683 0.7980 0.104 Uiso 1 1 calc R
C17 C 0.5855(4) 0.6714(2) 0.85678(9) 0.0746(7) Uani 1 1 d .
H17A H 0.6067 0.7264 0.8818 0.089 Uiso 1 1 calc R
H17B H 0.5086 0.6206 0.8761 0.089 Uiso 1 1 calc R
C18 C 0.7351(3) 0.58164(14) 0.77859(8) 0.0563(5) Uani 1 1 d .
C19 C 0.9253(5) 0.5504(2) 0.74599(11) 0.0928(9) Uani 1 1 d .
H19A H 0.9959 0.4993 0.7659 0.139 Uiso 1 1 calc R
H19B H 1.0161 0.6056 0.7415 0.139 Uiso 1 1 calc R
H19C H 0.8843 0.5267 0.7099 0.139 Uiso 1 1 calc R
C20 C 0.5855(5) 0.49552(19) 0.78513(13) 0.1081(12) Uani 1 1 d .
H20A H 0.6548 0.4421 0.8033 0.162 Uiso 1 1 calc R
H20B H 0.5387 0.4748 0.7490 0.162 Uiso 1 1 calc R
H20C H 0.4691 0.5156 0.8072 0.162 Uiso 1 1 calc R

loop_
_atom_site_aniso_label
_atom_site_aniso_U_11
_atom_site_aniso_U_22
_atom_site_aniso_U_33
_atom_site_aniso_U_23
_atom_site_aniso_U_13
_atom_site_aniso_U_12
F1 0.0929(10) 0.0900(9) 0.0666(7) 0.0293(7) -0.0015(7) 0.0355(8)
O1 0.0610(8) 0.0718(9) 0.0658(9) -0.0172(7) -0.0096(7) 0.0073(8)
O2 0.0578(10) 0.1110(14) 0.1059(13) -0.0351(11) -0.0211(10) 0.0109(10)
O3 0.0461(7) 0.0537(7) 0.0601(7) 0.0168(6) -0.0141(6) -0.0131(6)
O4 0.0584(10) 0.0908(12) 0.1175(14) 0.0417(11) -0.0262(10) -0.0302(9)
O5 0.0788(11) 0.0503(7) 0.0618(8) 0.0091(7) -0.0012(8) -0.0183(8)
O6 0.164(2) 0.0836(12) 0.0986(13) 0.0479(11) -0.0083(15) -0.0335(14)
C1 0.0432(9) 0.0483(9) 0.0502(9) 0.0036(8) -0.0105(8) -0.0028(8)
C2 0.0541(12) 0.0669(13) 0.0742(14) -0.0057(11) -0.0004(11) 0.0038(11)
C3 0.093(2) 0.0682(15) 0.123(2) -0.0281(15) 0.0255(18) -0.0126(15)
C4 0.0784(15) 0.0549(12) 0.0902(16) -0.0070(12) 0.0148(13) -0.0214(12)
C5 0.0548(11) 0.0512(10) 0.0481(10) 0.0110(8) -0.0005(9) 0.0049(9)
C6 0.0522(12) 0.0592(11) 0.0493(10) 0.0039(9) -0.0058(9) -0.0027(9)
C7 0.0763(14) 0.0647(12) 0.0584(12) -0.0057(10) 0.0004(11) 0.0074(12)
C8 0.135(3) 0.0730(16) 0.0925(19) 0.0079(15) -0.0045(19) 0.0287(18)
C9 0.115(2) 0.105(2) 0.102(2) -0.0476(18) -0.0221(19) 0.009(2)
C10 0.117(2) 0.106(2) 0.0795(16) -0.0077(16) 0.0321(17) 0.0046(19)
C11 0.0422(10) 0.0518(10) 0.0500(10) 0.0032(8) 0.0006(8) -0.0074(8)
C12 0.0492(10) 0.0448(9) 0.0476(9) 0.0067(8) 0.0069(8) -0.0053(8)
C13 0.0874(16) 0.0614(13) 0.0592(12) 0.0162(11) 0.0042(12) -0.0057(12)
C14 0.0585(12) 0.0743(13) 0.0522(11) 0.0175(10) -0.0022(10) 0.0034(11)
C15 0.101(2) 0.117(2) 0.0637(15) 0.0253(15) -0.0217(15) 0.0019(19)
C16 0.0689(16) 0.114(2) 0.0769(16) 0.0369(15) 0.0123(13) 0.0262(15)
C17 0.0628(13) 0.1003(18) 0.0607(12) 0.0213(12) 0.0144(11) 0.0228(13)
C18 0.0605(12) 0.0543(11) 0.0540(11) 0.0027(9) -0.0113(9) -0.0068(10)
C19 0.113(2) 0.1018(19) 0.0638(14) -0.0208(14) -0.0040(15) 0.0370(18)
C20 0.131(2) 0.0787(17) 0.115(2) 0.0220(16) -0.069(2) -0.0496(18)

loop_
_atom_type_symbol
_atom_type_description
_atom_type_scat_dispersion_real
_atom_type_scat_dispersion_imag
_atom_type_scat_source
C C 0.0033 0.0016 'International Tables Vol C Tables 4.2.6.8 and 6.1.1.4'
H H 0.0000 0.0000 'International Tables Vol C Tables 4.2.6.8 and 6.1.1.4'
N N 0.0061 0.0033 'International Tables Vol C Tables 4.2.6.8 and 6.1.1.4'
O O 0.0106 0.0060 'International Tables Vol C Tables 4.2.6.8 and 6.1.1.4'
F F 0.0171 0.0103 'International Tables Vol C Tables 4.2.6.8 and 6.1.1.4'

loop_
_geom_angle_atom_site_label_1
_geom_angle_atom_site_label_2
_geom_angle_atom_site_label_3
_geom_angle
C6 O1 C7 123.18(17)
C11 O3 C1 117.78(14)
C13 O5 C12 105.58(16)
O3 C1 C2 110.86(16)
O3 C1 C5 103.70(14)
C2 C1 C5 104.24(16)
O3 C1 H1 112.5
C2 C1 H1 112.5
C5 C1 H1 112.5
C3 C2 C1 106.20(18)
C3 C2 H2A 110.5
C1 C2 H2A 110.5
C3 C2 H2B 110.5
C1 C2 H2B 110.5
H2A C2 H2B 108.7
C2 C3 C4 108.0(2)
C2 C3 H3A 110.1
C4 C3 H3A 110.1
C2 C3 H3B 110.1
C4 C3 H3B 110.1
H3A C3 H3B 108.4
C3 C4 C5 105.5(2)
C3 C4 H4A 110.6
C5 C4 H4A 110.6
C3 C4 H4B 110.6
C5 C4 H4B 110.6
H4A C4 H4B 108.8
F1 C5 C4 109.43(17)
F1 C5 C6 107.03(15)
C4 C5 C6 116.08(18)
F1 C5 C1 105.09(15)
C4 C5 C1 103.93(16)
C6 C5 C1 114.72(15)
O2 C6 O1 125.4(2)
O2 C6 C5 123.95(19)
O1 C6 C5 110.59(17)
O1 C7 C8 110.41(19)
O1 C7 C9 102.1(2)
C8 C7 C9 111.9(2)
O1 C7 C10 109.88(19)
C8 C7 C10 111.3(3)
C9 C7 C10 110.9(2)
C7 C8 H8A 109.5
C7 C8 H8B 109.5
H8A C8 H8B 109.5
C7 C8 H8C 109.5
H8A C8 H8C 109.5
H8B C8 H8C 109.5
C7 C9 H9A 109.5
C7 C9 H9B 109.5
H9A C9 H9B 109.5
C7 C9 H9C 109.5
H9A C9 H9C 109.5
H9B C9 H9C 109.5
C7 C10 H10A 109.5
C7 C10 H10B 109.5
H10A C10 H10B 109.5
C7 C10 H10C 109.5
H10A C10 H10C 109.5
H10B C10 H10C 109.5
O4 C11 O3 123.93(18)
O4 C11 C12 125.59(18)
O3 C11 C12 110.47(15)
O5 C12 C11 107.09(15)
O5 C12 C17 104.42(17)
C11 C12 C17 117.73(16)
O5 C12 C18 101.67(14)
C11 C12 C18 118.89(16)
C17 C12 C18 104.98(17)
O6 C13 O5 120.8(2)
O6 C13 C14 131.5(2)
O5 C13 C14 107.76(16)
C13 C14 C15 113.7(2)
C13 C14 C18 99.63(17)
C15 C14 C18 119.8(2)
C13 C14 C16 101.7(2)
C15 C14 C16 115.9(2)
C18 C14 C16 103.41(16)
C14 C15 H15A 109.5
C14 C15 H15B 109.5
H15A C15 H15B 109.5
C14 C15 H15C 109.5
H15A C15 H15C 109.5
H15B C15 H15C 109.5
C17 C16 C14 103.49(19)
C17 C16 H16A 111.1
C14 C16 H16A 111.1
C17 C16 H16B 111.1
C14 C16 H16B 111.1
H16A C16 H16B 109.0
C12 C17 C16 101.64(17)
C12 C17 H17A 111.4
C16 C17 H17A 111.4
C12 C17 H17B 111.4
C16 C17 H17B 111.4
H17A C17 H17B 109.3
C19 C18 C20 110.5(2)
C19 C18 C14 113.73(18)
C20 C18 C14 113.75(19)
C19 C18 C12 112.34(17)
C20 C18 C12 113.78(19)
C14 C18 C12 91.66(15)
C18 C19 H19A 109.5
C18 C19 H19B 109.5
H19A C19 H19B 109.5
C18 C19 H19C 109.5
H19A C19 H19C 109.5
H19B C19 H19C 109.5
C18 C20 H20A 109.5
C18 C20 H20B 109.5
H20A C20 H20B 109.5
C18 C20 H20C 109.5
H20A C20 H20C 109.5
H20B C20 H20C 109.5

loop_
_geom_bond_atom_site_label_1
_geom_bond_atom_site_label_2
_geom_bond_distance
F1 C5 1.400(2)
O1 C6 1.318(2)
O1 C7 1.478(3)
O2 C6 1.190(3)
O3 C11 1.324(2)
O3 C1 1.462(2)
O4 C11 1.194(2)
O5 C13 1.367(3)
O5 C12 1.460(2)
O6 C13 1.206(3)
C1 C2 1.505(3)
C1 C5 1.528(3)
C1 H1 0.9800
C2 C3 1.497(4)
C2 H2A 0.9700
C2 H2B 0.9700
C3 C4 1.503(4)
C3 H3A 0.9700
C3 H3B 0.9700
C4 C5 1.509(3)
C4 H4A 0.9700
C4 H4B 0.9700
C5 C6 1.516(3)
C7 C8 1.506(3)
C7 C9 1.509(4)
C7 C10 1.518(4)
C8 H8A 0.9600
C8 H8B 0.9600
C8 H8C 0.9600
C9 H9A 0.9600
C9 H9B 0.9600
C9 H9C 0.9600
C10 H10A 0.9600
C10 H10B 0.9600
C10 H10C 0.9600
C11 C12 1.498(3)
C12 C17 1.531(3)
C12 C18 1.544(3)
C13 C14 1.487(3)
C14 C15 1.524(3)
C14 C18 1.541(3)
C14 C16 1.557(3)
C15 H15A 0.9600
C15 H15B 0.9600
C15 H15C 0.9600
C16 C17 1.540(3)
C16 H16A 0.9700
C16 H16B 0.9700
C17 H17A 0.9700
C17 H17B 0.9700
C18 C19 1.518(3)
C18 C20 1.530(3)
C19 H19A 0.9600
C19 H19B 0.9600
C19 H19C 0.9600
C20 H20A 0.9600
C20 H20B 0.9600
C20 H20C 0.9600

loop_
_geom_torsion_atom_site_label_1
_geom_torsion_atom_site_label_2
_geom_torsion_atom_site_label_3
_geom_torsion_atom_site_label_4
_geom_torsion
C11 O3 C1 C2 -91.35(19)
C11 O3 C1 C5 157.31(16)
O3 C1 C2 C3 -84.0(2)
C5 C1 C2 C3 27.0(2)
C1 C2 C3 C4 -8.7(3)
C2 C3 C4 C5 -13.4(3)
C3 C4 C5 F1 -82.0(2)
C3 C4 C5 C6 156.7(2)
C3 C4 C5 C1 29.8(3)
O3 C1 C5 F1 -164.08(14)
C2 C1 C5 F1 79.82(18)
O3 C1 C5 C4 80.97(18)
C2 C1 C5 C4 -35.1(2)
O3 C1 C5 C6 -46.82(19)
C2 C1 C5 C6 -162.92(16)
C7 O1 C6 O2 1.6(3)
C7 O1 C6 C5 -179.41(16)
F1 C5 C6 O2 -133.0(2)
C4 C5 C6 O2 -10.5(3)
C1 C5 C6 O2 110.9(3)
F1 C5 C6 O1 48.0(2)
C4 C5 C6 O1 170.54(17)
C1 C5 C6 O1 -68.1(2)
C6 O1 C7 C8 -62.6(3)
C6 O1 C7 C9 178.3(2)
C6 O1 C7 C10 60.5(3)
C1 O3 C11 O4 -2.0(3)
C1 O3 C11 C12 176.71(15)
C13 O5 C12 C11 160.86(16)
C13 O5 C12 C17 -73.57(19)
C13 O5 C12 C18 35.4(2)
O4 C11 C12 O5 -3.4(3)
O3 C11 C12 O5 177.95(15)
O4 C11 C12 C17 -120.5(3)
O3 C11 C12 C17 60.8(2)
O4 C11 C12 C18 110.9(2)
O3 C11 C12 C18 -67.8(2)
C12 O5 C13 O6 178.8(2)
C12 O5 C13 C14 -0.3(2)
O6 C13 C14 C15 17.6(4)
O5 C13 C14 C15 -163.5(2)
O6 C13 C14 C18 146.3(3)
O5 C13 C14 C18 -34.8(2)
O6 C13 C14 C16 -107.7(3)
O5 C13 C14 C16 71.2(2)
C13 C14 C16 C17 -68.7(2)
C15 C14 C16 C17 167.5(2)
C18 C14 C16 C17 34.3(3)
O5 C12 C17 C16 69.9(2)
C11 C12 C17 C16 -171.53(19)
C18 C12 C17 C16 -36.6(2)
C14 C16 C17 C12 1.2(3)
C13 C14 C18 C19 -64.0(2)
C15 C14 C18 C19 60.5(3)
C16 C14 C18 C19 -168.6(2)
C13 C14 C18 C20 168.4(2)
C15 C14 C18 C20 -67.1(3)
C16 C14 C18 C20 63.7(3)
C13 C14 C18 C12 51.38(17)
C15 C14 C18 C12 175.9(2)
C16 C14 C18 C12 -53.2(2)
O5 C12 C18 C19 63.5(2)
C11 C12 C18 C19 -53.7(2)
C17 C12 C18 C19 172.0(2)
O5 C12 C18 C20 -170.03(19)
C11 C12 C18 C20 72.8(2)
C17 C12 C18 C20 -61.5(2)
O5 C12 C18 C14 -53.09(16)
C11 C12 C18 C14 -170.26(17)
C17 C12 C18 C14 55.48(18)
